data_7006320
loop_
_publ_author_name
'Angamuthu, Raja'
'Kooijman, Huub'
'Lutz, Martin'
'Spek, Anthony L.'
'Bouwman, Elisabeth'

_publ_section_title
;
 Hexanuclear [Ni6L12] metallacrown framework consisting of NiS4
 square-planar and NiS5 square-pyramidal building blocks.
;
_journal_issue 41
_journal_name_full 'Dalton transactions (Cambridge, England : 2003)'
_journal_page_first 4641
_journal_page_last 4643
_journal_paper_doi 10.1039/b713668b
_journal_year 2007
_chemical_formula_moiety 'C16 H16 Cl2 I2 Ni2 S4'
_chemical_formula_sum 'C16 H16 Cl2 I2 Ni2 S4'
_chemical_formula_weight 778.65
_chemical_name_systematic
;
?
;
_space_group_IT_number 15
_symmetry_cell_setting monoclinic
_symmetry_space_group_name_Hall '-C 2yc'
_symmetry_space_group_name_H-M 'C 1 2/c 1'
_atom_sites_solution_hydrogens difmap
_atom_sites_solution_primary heavy
_atom_sites_solution_secondary difmap
_audit_creation_method SHELXL-97
_cell_angle_alpha 90.00
_cell_angle_beta 110.134(2)
_cell_angle_gamma 90.00
_cell_formula_units_Z 4
_cell_length_a 16.4582(5)
_cell_length_b 15.0185(6)
_cell_length_c 9.8037(2)
_cell_measurement_reflns_used 11557
_cell_measurement_temperature 150(2)
_cell_measurement_theta_max 27.48
_cell_measurement_theta_min 1.89
_cell_volume 2275.17(13)
_computing_cell_refinement Peakref
_computing_data_collection 'Nonius COLLECT'
_computing_data_reduction 'EvalCCD, Sadabs'
_computing_structure_refinement 'SHELXL-97 (Sheldrick, 1997)'
_computing_structure_solution 'DIRDIF-99 (Beurskens et al., 1999)'
_diffrn_ambient_temperature 150(2)
_diffrn_measured_fraction_theta_full 1.000
_diffrn_measured_fraction_theta_max 1.000
_diffrn_measurement_device_type 'Nonius KappaCCD'
_diffrn_measurement_method '\f and \w scans'
_diffrn_radiation_monochromator graphite
_diffrn_radiation_source 'rotating anode'
_diffrn_radiation_type MoK\a
_diffrn_radiation_wavelength 0.71073
_diffrn_reflns_av_R_equivalents 0.0311
_diffrn_reflns_av_sigmaI/netI 0.0208
_diffrn_reflns_limit_h_max 20
_diffrn_reflns_limit_h_min -21
_diffrn_reflns_limit_k_max 19
_diffrn_reflns_limit_k_min -19
_diffrn_reflns_limit_l_max 12
_diffrn_reflns_limit_l_min -12
_diffrn_reflns_number 20584
_diffrn_reflns_theta_full 27.48
_diffrn_reflns_theta_max 27.48
_diffrn_reflns_theta_min 1.89
_exptl_absorpt_coefficient_mu 4.972
_exptl_absorpt_correction_T_max 0.863
_exptl_absorpt_correction_T_min 0.327
_exptl_absorpt_correction_type multi-scan
_exptl_crystal_colour yellow
_exptl_crystal_density_diffrn 2.273
_exptl_crystal_density_method 'not measured'
_exptl_crystal_description plate
_exptl_crystal_F_000 1488
_exptl_crystal_size_max 0.36
_exptl_crystal_size_mid 0.21
_exptl_crystal_size_min 0.03
_refine_diff_density_max 0.368
_refine_diff_density_min -0.422
_refine_diff_density_rms 0.083
_refine_ls_extinction_method none
_refine_ls_goodness_of_fit_ref 1.056
_refine_ls_hydrogen_treatment constr
_refine_ls_matrix_type full
_refine_ls_number_parameters 118
_refine_ls_number_reflns 2622
_refine_ls_number_restraints 0
_refine_ls_restrained_S_all 1.056
_refine_ls_R_factor_all 0.0319
_refine_ls_R_factor_gt 0.0203
_refine_ls_shift/su_max 0.001
_refine_ls_shift/su_mean 0.000
_refine_ls_structure_factor_coef Fsqd
_refine_ls_weighting_details 'calc w=1/[\s^2^(Fo^2^)+(0.0166P)^2^+2.3084P] where P=(Fo^2^+2Fc^2^)/3'
_refine_ls_weighting_scheme calc
_refine_ls_wR_factor_gt 0.0387
_refine_ls_wR_factor_ref 0.0413
_reflns_number_gt 2179
_reflns_number_total 2622
_reflns_threshold_expression I>2\s(I)
_cod_data_source_file b713668b.txt
_cod_data_source_block s3801a
_cod_original_cell_volume 2275.16(13)
_cod_original_sg_symbol_H-M 'C 2/c'
_cod_database_code 7006320

loop_
_symmetry_equiv_pos_as_xyz
'x, y, z'
'-x, y, -z+1/2'
'x+1/2, y+1/2, z'
'-x+1/2, y+1/2, -z+1/2'
'-x, -y, -z'
'x, -y, z-1/2'
'-x+1/2, -y+1/2, -z'
'x+1/2, -y+1/2, z-1/2'

loop_
_atom_site_label
_atom_site_type_symbol
_atom_site_fract_x
_atom_site_fract_y
_atom_site_fract_z
_atom_site_U_iso_or_equiv
_atom_site_adp_type
_atom_site_occupancy
_atom_site_symmetry_multiplicity
_atom_site_calc_flag
_atom_site_refinement_flags
_atom_site_disorder_assembly
_atom_site_disorder_group
I1 I 0.344040(11) 0.181484(11) 0.396829(19) 0.03469(6) Uani 1 1 d . . .
Ni1 Ni 0.47445(2) 0.105034(19) 0.37544(3) 0.02469(8) Uani 1 1 d . . .
Cl1 Cl 0.63249(5) 0.55889(4) 0.57334(7) 0.03673(15) Uani 1 1 d . . .
S1 S 0.58545(4) 0.04563(4) 0.34004(6) 0.02801(13) Uani 1 1 d . . .
S2 S 0.55532(4) 0.15050(4) 0.59242(7) 0.02777(13) Uani 1 1 d . . .
C1 C 0.67703(17) 0.10529(18) 0.4675(3) 0.0350(6) Uani 1 1 d . . .
H1A H 0.7319 0.0744 0.4773 0.042 Uiso 1 1 calc R . .
H1B H 0.6800 0.1666 0.4324 0.042 Uiso 1 1 calc R . .
C2 C 0.66306(16) 0.10756(17) 0.6122(3) 0.0330(6) Uani 1 1 d . . .
H2A H 0.7077 0.1458 0.6807 0.040 Uiso 1 1 calc R . .
H2B H 0.6695 0.0467 0.6534 0.040 Uiso 1 1 calc R . .
C3 C 0.57422(15) 0.26708(15) 0.5787(2) 0.0252(5) Uani 1 1 d . . .
C4 C 0.57037(18) 0.30695(16) 0.4492(3) 0.0341(6) Uani 1 1 d . . .
H4 H 0.5560 0.2725 0.3629 0.041 Uiso 1 1 calc R . .
C5 C 0.58732(18) 0.39661(17) 0.4455(3) 0.0344(6) Uani 1 1 d . . .
H5 H 0.5843 0.4245 0.3570 0.041 Uiso 1 1 calc R . .
C6 C 0.60879(15) 0.44535(15) 0.5728(3) 0.0265(5) Uani 1 1 d . . .
C7 C 0.61399(18) 0.40607(16) 0.7016(3) 0.0318(6) Uani 1 1 d . . .
H7 H 0.6301 0.4403 0.7884 0.038 Uiso 1 1 calc R . .
C8 C 0.59567(18) 0.31636(16) 0.7047(3) 0.0326(6) Uani 1 1 d . . .
H8 H 0.5979 0.2889 0.7932 0.039 Uiso 1 1 calc R . .

loop_
_atom_site_aniso_label
_atom_site_aniso_U_11
_atom_site_aniso_U_22
_atom_site_aniso_U_33
_atom_site_aniso_U_23
_atom_site_aniso_U_13
_atom_site_aniso_U_12
I1 0.02558(10) 0.03918(10) 0.03895(11) -0.00570(7) 0.01065(8) 0.00223(7)
Ni1 0.02203(17) 0.02454(15) 0.02640(16) -0.00082(12) 0.00694(14) -0.00134(12)
Cl1 0.0453(4) 0.0328(3) 0.0327(3) -0.0053(3) 0.0142(3) -0.0107(3)
S1 0.0259(3) 0.0282(3) 0.0280(3) 0.0012(2) 0.0070(3) 0.0045(3)
S2 0.0269(3) 0.0300(3) 0.0256(3) 0.0015(2) 0.0080(3) -0.0018(3)
C1 0.0215(14) 0.0469(16) 0.0333(15) 0.0001(12) 0.0054(12) 0.0027(11)
C2 0.0245(14) 0.0376(14) 0.0317(14) 0.0037(11) 0.0030(12) 0.0034(11)
C3 0.0192(12) 0.0297(12) 0.0250(12) -0.0006(9) 0.0053(10) -0.0017(10)
C4 0.0417(17) 0.0378(14) 0.0220(12) -0.0075(10) 0.0101(12) -0.0131(12)
C5 0.0434(17) 0.0384(14) 0.0238(13) -0.0007(11) 0.0147(12) -0.0148(12)
C6 0.0225(13) 0.0283(12) 0.0286(13) -0.0051(10) 0.0086(11) -0.0021(10)
C7 0.0402(16) 0.0321(14) 0.0226(12) -0.0059(10) 0.0104(12) 0.0029(11)
C8 0.0410(16) 0.0347(13) 0.0223(12) 0.0014(10) 0.0114(12) 0.0047(12)

loop_
_atom_type_symbol
_atom_type_description
_atom_type_scat_dispersion_real
_atom_type_scat_dispersion_imag
_atom_type_scat_source
C C 0.0033 0.0016 'International Tables Vol C Tables 4.2.6.8 and 6.1.1.4'
H H 0.0000 0.0000 'International Tables Vol C Tables 4.2.6.8 and 6.1.1.4'
Cl Cl 0.1484 0.1585 'International Tables Vol C Tables 4.2.6.8 and 6.1.1.4'
I I -0.4742 1.8119 'International Tables Vol C Tables 4.2.6.8 and 6.1.1.4'
Ni Ni 0.3393 1.1124 'International Tables Vol C Tables 4.2.6.8 and 6.1.1.4'
S S 0.1246 0.1234 'International Tables Vol C Tables 4.2.6.8 and 6.1.1.4'

loop_
_geom_angle_atom_site_label_1
_geom_angle_atom_site_label_2
_geom_angle_atom_site_label_3
_geom_angle
_geom_angle_site_symmetry_1
_geom_angle_site_symmetry_3
_geom_angle_publ_flag
S1 Ni1 S1 78.59(3) . 2_655 ?
S1 Ni1 S2 91.14(3) . . ?
S1 Ni1 S2 169.54(3) 2_655 . ?
S1 Ni1 I1 175.04(2) . . ?
S1 Ni1 I1 98.81(2) 2_655 . ?
S2 Ni1 I1 91.58(2) . . ?
S1 Ni1 Ni1 49.327(18) . 2_655 ?
S1 Ni1 Ni1 48.590(18) 2_655 2_655 ?
S2 Ni1 Ni1 125.02(2) . 2_655 ?
I1 Ni1 Ni1 125.861(16) . 2_655 ?
C1 S1 Ni1 103.37(8) . . ?
C1 S1 Ni1 116.82(9) . 2_655 ?
Ni1 S1 Ni1 82.08(2) . 2_655 ?
C3 S2 C2 99.51(11) . . ?
C3 S2 Ni1 107.12(8) . . ?
C2 S2 Ni1 103.60(9) . . ?
C2 C1 S1 107.22(18) . . ?
C2 C1 H1A 110.3 . . ?
S1 C1 H1A 110.3 . . ?
C2 C1 H1B 110.3 . . ?
S1 C1 H1B 110.3 . . ?
H1A C1 H1B 108.5 . . ?
C1 C2 S2 111.22(17) . . ?
C1 C2 H2A 109.4 . . ?
S2 C2 H2A 109.4 . . ?
C1 C2 H2B 109.4 . . ?
S2 C2 H2B 109.4 . . ?
H2A C2 H2B 108.0 . . ?
C8 C3 C4 120.4(2) . . ?
C8 C3 S2 117.06(18) . . ?
C4 C3 S2 122.48(18) . . ?
C5 C4 C3 120.0(2) . . ?
C5 C4 H4 120.0 . . ?
C3 C4 H4 120.0 . . ?
C4 C5 C6 119.0(2) . . ?
C4 C5 H5 120.5 . . ?
C6 C5 H5 120.5 . . ?
C7 C6 C5 121.3(2) . . ?
C7 C6 Cl1 118.29(18) . . ?
C5 C6 Cl1 120.41(18) . . ?
C6 C7 C8 119.7(2) . . ?
C6 C7 H7 120.2 . . ?
C8 C7 H7 120.2 . . ?
C3 C8 C7 119.6(2) . . ?
C3 C8 H8 120.2 . . ?
C7 C8 H8 120.2 . . ?

loop_
_geom_bond_atom_site_label_1
_geom_bond_atom_site_label_2
_geom_bond_distance
_geom_bond_site_symmetry_2
_geom_bond_publ_flag
I1 Ni1 2.5057(3) . ?
Ni1 S1 2.1658(7) . ?
Ni1 S1 2.1902(7) 2_655 ?
Ni1 S2 2.1940(7) . ?
Ni1 Ni1 2.8602(6) 2_655 ?
Cl1 C6 1.749(2) . ?
S1 C1 1.827(3) . ?
S1 Ni1 2.1902(7) 2_655 ?
S2 C3 1.791(2) . ?
S2 C2 1.833(2) . ?
C1 C2 1.514(3) . ?
C1 H1A 0.9900 . ?
C1 H1B 0.9900 . ?
C2 H2A 0.9900 . ?
C2 H2B 0.9900 . ?
C3 C8 1.378(3) . ?
C3 C4 1.385(3) . ?
C4 C5 1.378(3) . ?
C4 H4 0.9500 . ?
C5 C6 1.383(3) . ?
C5 H5 0.9500 . ?
C6 C7 1.370(3) . ?
C7 C8 1.383(3) . ?
C7 H7 0.9500 . ?
C8 H8 0.9500 . ?

loop_
_geom_torsion_atom_site_label_1
_geom_torsion_atom_site_label_2
_geom_torsion_atom_site_label_3
_geom_torsion_atom_site_label_4
_geom_torsion
_geom_torsion_site_symmetry_1
_geom_torsion_site_symmetry_2
_geom_torsion_site_symmetry_3
_geom_torsion_site_symmetry_4
_geom_torsion_publ_flag
S1 Ni1 S1 C1 160.05(9) 2_655 . . . ?
S2 Ni1 S1 C1 -21.92(9) . . . . ?
Ni1 Ni1 S1 C1 115.80(9) 2_655 . . . ?
S1 Ni1 S1 Ni1 44.25(3) 2_655 . . 2_655 ?
S2 Ni1 S1 Ni1 -137.71(2) . . . 2_655 ?
S1 Ni1 S2 C3 102.50(8) . . . . ?
S1 Ni1 S2 C3 113.18(16) 2_655 . . . ?
I1 Ni1 S2 C3 -73.35(8) . . . . ?
Ni1 Ni1 S2 C3 63.95(8) 2_655 . . . ?
S1 Ni1 S2 C2 -2.12(9) . . . . ?
S1 Ni1 S2 C2 8.56(18) 2_655 . . . ?
I1 Ni1 S2 C2 -177.96(8) . . . . ?
Ni1 Ni1 S2 C2 -40.66(9) 2_655 . . . ?
Ni1 S1 C1 C2 46.76(18) . . . . ?
Ni1 S1 C1 C2 134.56(15) 2_655 . . . ?
S1 C1 C2 S2 -52.1(2) . . . . ?
C3 S2 C2 C1 -77.8(2) . . . . ?
Ni1 S2 C2 C1 32.6(2) . . . . ?
C2 S2 C3 C8 -95.2(2) . . . . ?
Ni1 S2 C3 C8 157.33(18) . . . . ?
C2 S2 C3 C4 83.0(2) . . . . ?
Ni1 S2 C3 C4 -24.6(2) . . . . ?
C8 C3 C4 C5 -0.6(4) . . . . ?
S2 C3 C4 C5 -178.6(2) . . . . ?
C3 C4 C5 C6 0.6(4) . . . . ?
C4 C5 C6 C7 0.4(4) . . . . ?
C4 C5 C6 Cl1 179.0(2) . . . . ?
C5 C6 C7 C8 -1.4(4) . . . . ?
Cl1 C6 C7 C8 -180.0(2) . . . . ?
C4 C3 C8 C7 -0.4(4) . . . . ?
S2 C3 C8 C7 177.7(2) . . . . ?
C6 C7 C8 C3 1.4(4) . . . . ?
